data_1509499
loop_
_publ_author_name
'Barbier, J.'
'Hammond, R.P.'
'Gallardo, C.'

_publ_section_title
;
 Crystal structures and crystal chemistry of Ag X P O4 (X= Be, Zn)
;
_journal_name_full 'Journal of Solid State Chemistry'
_journal_page_first 177
_journal_page_last 185
_journal_paper_doi 10.1006/jssc.1998.7942
_journal_volume 141
_journal_year 1998
_chemical_formula_sum 'Ag O4 P Zn'
_chemical_name_systematic 'Ag (Zn P O4)'
_space_group_IT_number 173
_symmetry_space_group_name_Hall 'P 6c'
_symmetry_space_group_name_H-M 'P 63'
_cell_angle_alpha 90
_cell_angle_beta 90
_cell_angle_gamma 120
_cell_formula_units_Z 8
_cell_length_a 10.218
_cell_length_b 10.218
_cell_length_c 7.848
_cell_volume 709.613
_citation_journal_id_ASTM JSSCBI
_cod_data_source_file silver1-2_478.cif
_cod_data_source_block Ag1O4P1Zn1
_cod_original_cell_volume 709.6129
_cod_original_formula_sum 'Ag1 O4 P1 Zn1'
_cod_database_code 1509499

loop_
_symmetry_equiv_pos_as_xyz
x,y,z
x-y,x,z+1/2
-y,x-y,z
-x,-y,z+1/2
-x+y,-x,z
y,-x+y,z+1/2

loop_
_atom_site_label
_atom_site_type_symbol
_atom_site_fract_x
_atom_site_fract_y
_atom_site_fract_z
_atom_site_occupancy
_atom_site_U_iso_or_equiv
Ag2 Ag+1 0.9593 0.47882 0.47734 1 0.0
O3 O-2 0.4696 0.1771 0.2388 1 0.0
P1 P+5 0.33333 0.66667 0.23752 1 0.0
Zn1 Zn+2 0.33333 0.66667 0.66216 1 0.0
O6 O-2 0.3111 0.6621 0.0258 0.3333 0.0
O5 O-2 0.3407 0.2594 0.0263 1 0.0
O2 O-2 0.1883 0.0305 0.2032 1 0.0
O1 O-2 0.3107 0.2895 0.3301 1 0.0
Ag1 Ag+1 0 0 0.4763 1 0.0
P2 P+5 0.32824 0.18841 0.19977 1 0.0
O4 O-2 0.4874 0.6976 0.1709 1 0.0
Zn2 Zn+2 0.33088 0.1846 0.79872 1 0.0
